data_4126990
loop_
_publ_author_name
'B\"ohnke, Julian'
'Braunschweig, Holger'
'Jim\'enez-Halla, J Oscar C'
'Krummenacher, Ivo'
'Stennett, Tom E.'

_publ_section_title
;
 Half-Sandwich Complexes of an Extremely Electron-Donating, Redox-Active
 \h6-Diborabenzene Ligand.
;
_journal_name_full 'Journal of the American Chemical Society'
_journal_paper_doi 10.1021/jacs.7b12394
_journal_year 2017
_chemical_formula_moiety 'C54 H74 B2 Cr N2 O3'
_chemical_formula_sum 'C54 H74 B2 Cr N2 O3'
_chemical_formula_weight 872.77
_space_group_crystal_system orthorhombic
_space_group_IT_number 61
_space_group_name_Hall '-P 2ac 2ab'
_space_group_name_H-M_alt 'P b c a'
_symmetry_space_group_name_Hall '-P 2ac 2ab'
_symmetry_space_group_name_H-M 'P b c a'
_atom_sites_solution_hydrogens mixed
_atom_sites_solution_secondary iterative
_audit_creation_method SHELXL-2014/7
_cell_angle_alpha 90
_cell_angle_beta 90
_cell_angle_gamma 90
_cell_formula_units_Z 8
_cell_length_a 16.205(6)
_cell_length_b 22.446(5)
_cell_length_c 27.356(12)
_cell_measurement_reflns_used 9867
_cell_measurement_temperature 100(2)
_cell_measurement_theta_max 26.77
_cell_measurement_theta_min 2.23
_cell_volume 9950(6)
_computing_cell_refinement 'Saint+ ver. V8.34A (Bruker AXS)'
_computing_data_collection 'APEX2 ver. 2014.9 (Bruker AXS)'
_computing_data_reduction 'Saint+ ver. V8.34A (Bruker AXS)'
_computing_molecular_graphics 'ShelXLe (Huebschle et all, 2011)'
_computing_publication_material 'SHELXL-2014/7 (Sheldrick, 2014)'
_computing_structure_refinement 'SHELXL-2014/7 (Sheldrick, 2014)'
_computing_structure_solution 'SHELXT (Sheldrick, 2012)'
_diffrn_ambient_temperature 100(2)
_diffrn_detector 'CMOS area detector (Photon 100)'
_diffrn_detector_area_resol_mean 8.333
_diffrn_measured_fraction_theta_full 0.999
_diffrn_measured_fraction_theta_max 0.998
_diffrn_measurement_device_type 'Bruker D8 Quest'
_diffrn_measurement_method '\f and \w scans'
_diffrn_radiation_type MoK\a
_diffrn_radiation_wavelength 0.71073
_diffrn_reflns_av_R_equivalents 0.0418
_diffrn_reflns_av_unetI/netI 0.0219
_diffrn_reflns_Laue_measured_fraction_full 0.999
_diffrn_reflns_Laue_measured_fraction_max 0.998
_diffrn_reflns_limit_h_max 20
_diffrn_reflns_limit_h_min -20
_diffrn_reflns_limit_k_max 28
_diffrn_reflns_limit_k_min -28
_diffrn_reflns_limit_l_max 33
_diffrn_reflns_limit_l_min -33
_diffrn_reflns_number 100521
_diffrn_reflns_point_group_measured_fraction_full 0.999
_diffrn_reflns_point_group_measured_fraction_max 0.998
_diffrn_reflns_theta_full 26.000
_diffrn_reflns_theta_max 26.372
_diffrn_reflns_theta_min 2.149
_diffrn_source 'microfocus sealed tube (Incoatec ImS)'
_exptl_absorpt_coefficient_mu 0.273
_exptl_absorpt_correction_T_max 0.7454
_exptl_absorpt_correction_T_min 0.7020
_exptl_absorpt_correction_type multi-scan
_exptl_absorpt_process_details 'SadAbs 2014/5 (Bruker AXS)'
_exptl_crystal_colour orange
_exptl_crystal_density_diffrn 1.165
_exptl_crystal_description block
_exptl_crystal_F_000 3760
_exptl_crystal_size_max 0.421
_exptl_crystal_size_mid 0.296
_exptl_crystal_size_min 0.103
_refine_diff_density_max 0.361
_refine_diff_density_min -0.535
_refine_diff_density_rms 0.070
_refine_ls_extinction_method none
_refine_ls_goodness_of_fit_ref 1.055
_refine_ls_hydrogen_treatment mixed
_refine_ls_matrix_type full
_refine_ls_number_parameters 592
_refine_ls_number_reflns 10158
_refine_ls_number_restraints 0
_refine_ls_restrained_S_all 1.055
_refine_ls_R_factor_all 0.0464
_refine_ls_R_factor_gt 0.0365
_refine_ls_shift/su_max 0.001
_refine_ls_shift/su_mean 0.000
_refine_ls_structure_factor_coef Fsqd
_refine_ls_weighting_details 'w=1/[\s^2^(Fo^2^)+(0.0518P)^2^+4.9991P] where P=(Fo^2^+2Fc^2^)/3'
_refine_ls_weighting_scheme calc
_refine_ls_wR_factor_gt 0.0926
_refine_ls_wR_factor_ref 0.0989
_reflns_Friedel_coverage 0.000
_reflns_number_gt 8582
_reflns_number_total 10158
_reflns_threshold_expression 'I > 2\s(I)'
_cod_data_source_file ja7b12394_si_002.cif
_cod_data_source_block test_a
_cod_database_code 4126990
_shelx_shelxl_version_number 2014/7
_shelx_space_group_comment
;
The symmetry employed for this shelxl refinement is uniquely defined
by the following loop, which should always be used as a source of
symmetry information in preference to the above space-group names.
They are only intended as comments.
;
_shelx_estimated_absorpt_t_min 0.894
_shelx_estimated_absorpt_t_max 0.972

loop_
_space_group_symop_operation_xyz
'x, y, z'
'-x+1/2, -y, z+1/2'
'-x, y+1/2, -z+1/2'
'x+1/2, -y+1/2, -z'
'-x, -y, -z'
'x-1/2, y, -z-1/2'
'x, -y-1/2, z-1/2'
'-x-1/2, y-1/2, z'

loop_
_atom_site_label
_atom_site_type_symbol
_atom_site_fract_x
_atom_site_fract_y
_atom_site_fract_z
_atom_site_U_iso_or_equiv
_atom_site_adp_type
_atom_site_occupancy
_atom_site_site_symmetry_order
_atom_site_calc_flag
_atom_site_refinement_flags_posn
_atom_site_refinement_flags_adp
Cr1 Cr 0.32186(2) 0.37512(2) 0.40368(2) 0.01070(7) Uani 1 1 d . .
H1 H 0.4478(9) 0.3306(7) 0.3338(6) 0.012(4) Uiso 1 1 d . .
H2 H 0.4191(10) 0.3478(7) 0.4906(6) 0.014(4) Uiso 1 1 d . .
B1 B 0.41176(9) 0.45482(7) 0.40286(5) 0.0114(3) Uani 1 1 d . .
O1 O 0.20881(7) 0.45036(6) 0.34284(4) 0.0312(3) Uani 1 1 d . .
C1 C 0.25324(9) 0.42065(7) 0.36607(5) 0.0185(3) Uani 1 1 d . .
C2 C 0.24696(9) 0.37651(7) 0.45367(6) 0.0195(3) Uani 1 1 d . .
H3 H 0.3968(9) 0.4445(7) 0.4824(6) 0.010(4) Uiso 1 1 d . .
O2 O 0.19919(8) 0.37687(6) 0.48558(5) 0.0359(3) Uani 1 1 d . .
B2 B 0.44225(9) 0.32115(7) 0.41399(6) 0.0123(3) Uani 1 1 d . .
O3 O 0.23176(8) 0.26507(5) 0.37213(5) 0.0336(3) Uani 1 1 d . .
C3 C 0.26943(9) 0.30758(7) 0.38327(5) 0.0197(3) Uani 1 1 d . .
C4 C 0.41072(8) 0.42374(6) 0.45237(5) 0.0120(3) Uani 1 1 d . .
C5 C 0.42536(8) 0.36177(6) 0.45759(5) 0.0127(3) Uani 1 1 d . .
C6 C 0.42940(8) 0.41380(6) 0.35955(5) 0.0115(3) Uani 1 1 d . .
C7 C 0.44325(8) 0.35267(6) 0.36442(5) 0.0116(3) Uani 1 1 d . .
H4 H 0.4258(9) 0.4275(7) 0.3275(6) 0.013(4) Uiso 1 1 d . .
C1_1 C 0.38839(8) 0.52267(6) 0.39580(5) 0.0109(3) Uani 1 1 d . .
N1_1 N 0.40873(7) 0.55569(5) 0.35758(4) 0.0113(2) Uani 1 1 d . .
C2_1 C 0.34229(9) 0.56159(6) 0.43284(5) 0.0140(3) Uani 1 1 d . .
C3_1 C 0.40268(9) 0.57747(6) 0.47458(5) 0.0185(3) Uani 1 1 d . .
H3A_1 H 0.4489 0.6005 0.4614 0.028 Uiso 1 1 calc R U
H3B_1 H 0.4236 0.5408 0.4895 0.028 Uiso 1 1 calc R U
H3C_1 H 0.3738 0.6012 0.4993 0.028 Uiso 1 1 calc R U
C4_1 C 0.26429(9) 0.53306(6) 0.45439(5) 0.0185(3) Uani 1 1 d . .
H4A_1 H 0.2281 0.5199 0.4278 0.028 Uiso 1 1 calc R U
H4B_1 H 0.2352 0.5623 0.4746 0.028 Uiso 1 1 calc R U
H4C_1 H 0.2798 0.4987 0.4745 0.028 Uiso 1 1 calc R U
C5_1 C 0.31925(9) 0.61707(6) 0.40284(5) 0.0169(3) Uani 1 1 d . .
H5A_1 H 0.2620 0.6137 0.3906 0.020 Uiso 1 1 calc R U
H5B_1 H 0.3234 0.6533 0.4233 0.020 Uiso 1 1 calc R U
C6_1 C 0.37987(9) 0.62062(6) 0.36006(5) 0.0153(3) Uani 1 1 d . .
C7_1 C 0.45310(10) 0.66197(6) 0.36931(6) 0.0208(3) Uani 1 1 d . .
H7A_1 H 0.4927 0.6584 0.3424 0.031 Uiso 1 1 calc R U
H7B_1 H 0.4800 0.6508 0.4001 0.031 Uiso 1 1 calc R U
H7C_1 H 0.4336 0.7032 0.3714 0.031 Uiso 1 1 calc R U
C8_1 C 0.33719(10) 0.64069(7) 0.31345(6) 0.0217(3) Uani 1 1 d . .
H8A_1 H 0.3769 0.6406 0.2864 0.033 Uiso 1 1 calc R U
H8B_1 H 0.3154 0.6810 0.3179 0.033 Uiso 1 1 calc R U
H8C_1 H 0.2917 0.6134 0.3059 0.033 Uiso 1 1 calc R U
C9_1 C 0.46822(8) 0.53666(6) 0.32025(5) 0.0114(3) Uani 1 1 d . .
C10_1 C 0.44162(8) 0.51922(6) 0.27318(5) 0.0130(3) Uani 1 1 d . .
C11_1 C 0.35195(9) 0.51539(6) 0.25651(5) 0.0158(3) Uani 1 1 d . .
H11_1 H 0.3157 0.5285 0.2840 0.019 Uiso 1 1 calc R U
C12_1 C 0.33719(10) 0.55714(7) 0.21241(6) 0.0221(3) Uani 1 1 d . .
H12A_1 H 0.3593 0.5386 0.1827 0.033 Uiso 1 1 calc R U
H12B_1 H 0.3651 0.5953 0.2181 0.033 Uiso 1 1 calc R U
H12C_1 H 0.2778 0.5640 0.2084 0.033 Uiso 1 1 calc R U
C13_1 C 0.32775(9) 0.45142(7) 0.24209(6) 0.0195(3) Uani 1 1 d . .
H13A_1 H 0.2700 0.4508 0.2314 0.029 Uiso 1 1 calc R U
H13B_1 H 0.3345 0.4250 0.2703 0.029 Uiso 1 1 calc R U
H13C_1 H 0.3633 0.4378 0.2154 0.029 Uiso 1 1 calc R U
C14_1 C 0.50177(9) 0.50104(6) 0.23973(5) 0.0152(3) Uani 1 1 d . .
H14_1 H 0.4854 0.4903 0.2076 0.018 Uiso 1 1 calc R U
C15_1 C 0.58430(9) 0.49817(6) 0.25201(5) 0.0171(3) Uani 1 1 d . .
H15_1 H 0.6241 0.4856 0.2287 0.020 Uiso 1 1 calc R U
C16_1 C 0.60815(8) 0.51387(6) 0.29889(5) 0.0155(3) Uani 1 1 d . .
H16_1 H 0.6648 0.5111 0.3075 0.019 Uiso 1 1 calc R U
C17_1 C 0.55207(8) 0.53359(6) 0.33389(5) 0.0120(3) Uani 1 1 d . .
C18_1 C 0.58578(8) 0.54729(6) 0.38479(5) 0.0144(3) Uani 1 1 d . .
H18_1 H 0.5385 0.5594 0.4061 0.017 Uiso 1 1 calc R U
C19_1 C 0.62560(9) 0.49156(7) 0.40706(5) 0.0201(3) Uani 1 1 d . .
H19A_1 H 0.5841 0.4600 0.4100 0.030 Uiso 1 1 calc R U
H19B_1 H 0.6475 0.5011 0.4395 0.030 Uiso 1 1 calc R U
H19C_1 H 0.6706 0.4779 0.3859 0.030 Uiso 1 1 calc R U
C20_1 C 0.64900(9) 0.59836(7) 0.38433(6) 0.0214(3) Uani 1 1 d . .
H20A_1 H 0.6980 0.5860 0.3660 0.032 Uiso 1 1 calc R U
H20B_1 H 0.6648 0.6082 0.4180 0.032 Uiso 1 1 calc R U
H20C_1 H 0.6245 0.6335 0.3687 0.032 Uiso 1 1 calc R U
N1_2 N 0.48371(7) 0.21517(5) 0.38600(4) 0.0128(2) Uani 1 1 d . .
C2_2 C 0.43158(10) 0.21472(6) 0.46508(5) 0.0183(3) Uani 1 1 d . .
C3_2 C 0.34457(10) 0.22658(7) 0.48495(6) 0.0250(3) Uani 1 1 d . .
H3A_2 H 0.3042 0.2214 0.4586 0.038 Uiso 1 1 calc R U
H3B_2 H 0.3415 0.2674 0.4975 0.038 Uiso 1 1 calc R U
H3C_2 H 0.3325 0.1985 0.5114 0.038 Uiso 1 1 calc R U
C4_2 C 0.49658(11) 0.22776(7) 0.50517(5) 0.0253(3) Uani 1 1 d . .
H4A_2 H 0.5516 0.2176 0.4929 0.038 Uiso 1 1 calc R U
H4B_2 H 0.4844 0.2038 0.5342 0.038 Uiso 1 1 calc R U
H4C_2 H 0.4949 0.2701 0.5137 0.038 Uiso 1 1 calc R U
C5_2 C 0.43762(11) 0.14969(7) 0.44724(5) 0.0230(3) Uani 1 1 d . .
H5A_2 H 0.4636 0.1245 0.4726 0.028 Uiso 1 1 calc R U
H5B_2 H 0.3819 0.1337 0.4402 0.028 Uiso 1 1 calc R U
C6_2 C 0.49003(10) 0.14959(6) 0.40091(5) 0.0182(3) Uani 1 1 d . .
C7_2 C 0.58038(11) 0.13269(7) 0.40917(6) 0.0247(3) Uani 1 1 d . .
H7A_2 H 0.6120 0.1404 0.3793 0.037 Uiso 1 1 calc R U
H7B_2 H 0.5841 0.0903 0.4175 0.037 Uiso 1 1 calc R U
H7C_2 H 0.6030 0.1566 0.4360 0.037 Uiso 1 1 calc R U
C8_2 C 0.45450(10) 0.10857(6) 0.36180(6) 0.0223(3) Uani 1 1 d . .
H8A_2 H 0.4862 0.1131 0.3315 0.033 Uiso 1 1 calc R U
H8B_2 H 0.3967 0.1191 0.3558 0.033 Uiso 1 1 calc R U
H8C_2 H 0.4577 0.0672 0.3730 0.033 Uiso 1 1 calc R U
C9_2 C 0.52308(8) 0.23493(6) 0.34056(5) 0.0126(3) Uani 1 1 d . .
C10_2 C 0.48038(8) 0.23142(6) 0.29572(5) 0.0128(3) Uani 1 1 d . .
C11_2 C 0.38977(8) 0.21415(6) 0.28965(5) 0.0159(3) Uani 1 1 d . .
H11_2 H 0.3673 0.2023 0.3223 0.019 Uiso 1 1 calc R U
C12_2 C 0.33866(9) 0.26667(7) 0.26995(6) 0.0207(3) Uani 1 1 d . .
H12A_2 H 0.3594 0.2782 0.2377 0.031 Uiso 1 1 calc R U
H12B_2 H 0.3433 0.3005 0.2924 0.031 Uiso 1 1 calc R U
H12C_2 H 0.2807 0.2547 0.2672 0.031 Uiso 1 1 calc R U
C13_2 C 0.37975(10) 0.16148(7) 0.25407(6) 0.0228(3) Uani 1 1 d . .
H13A_2 H 0.3220 0.1485 0.2538 0.034 Uiso 1 1 calc R U
H13B_2 H 0.4150 0.1284 0.2646 0.034 Uiso 1 1 calc R U
H13C_2 H 0.3958 0.1740 0.2211 0.034 Uiso 1 1 calc R U
C14_2 C 0.52209(9) 0.24970(6) 0.25366(5) 0.0167(3) Uani 1 1 d . .
H14_2 H 0.4952 0.2465 0.2229 0.020 Uiso 1 1 calc R U
C15_2 C 0.60137(9) 0.27236(7) 0.25551(6) 0.0204(3) Uani 1 1 d . .
H15_2 H 0.6285 0.2844 0.2264 0.025 Uiso 1 1 calc R U
C16_2 C 0.64078(9) 0.27729(7) 0.30010(6) 0.0196(3) Uani 1 1 d . .
H16_2 H 0.6947 0.2938 0.3013 0.024 Uiso 1 1 calc R U
C17_2 C 0.60338(8) 0.25862(6) 0.34342(5) 0.0150(3) Uani 1 1 d . .
C18_2 C 0.65157(9) 0.26741(7) 0.39085(6) 0.0193(3) Uani 1 1 d . .
H18_2 H 0.6193 0.2491 0.4182 0.023 Uiso 1 1 calc R U
C19_2 C 0.73646(10) 0.23670(8) 0.38852(7) 0.0298(4) Uani 1 1 d . .
H19A_2 H 0.7293 0.1949 0.3790 0.045 Uiso 1 1 calc R U
H19B_2 H 0.7629 0.2386 0.4207 0.045 Uiso 1 1 calc R U
H19C_2 H 0.7712 0.2570 0.3644 0.045 Uiso 1 1 calc R U
C20_2 C 0.66245(10) 0.33386(7) 0.40177(6) 0.0248(4) Uani 1 1 d . .
H20A_2 H 0.6917 0.3529 0.3746 0.037 Uiso 1 1 calc R U
H20B_2 H 0.6944 0.3387 0.4319 0.037 Uiso 1 1 calc R U
H20C_2 H 0.6082 0.3525 0.4058 0.037 Uiso 1 1 calc R U
C1_2 C 0.45251(8) 0.25113(6) 0.41940(5) 0.0129(3) Uani 1 1 d . .
C1_3 C -0.02155(12) 0.39026(8) 0.38556(7) 0.0318(4) Uani 1 1 d . .
C2_3 C -0.10624(12) 0.38945(9) 0.39253(7) 0.0349(4) Uani 1 1 d . .
H2_3 H -0.1386 0.3605 0.3759 0.042 Uiso 1 1 calc R U
C3_3 C -0.14449(11) 0.42987(8) 0.42311(7) 0.0333(4) Uani 1 1 d . .
H3_3 H -0.2026 0.4284 0.4275 0.040 Uiso 1 1 calc R U
C4_3 C -0.09850(12) 0.47218(8) 0.44715(7) 0.0327(4) Uani 1 1 d . .
H4_3 H -0.1245 0.5000 0.4683 0.039 Uiso 1 1 calc R U
C5_3 C -0.01411(11) 0.47374(8) 0.44027(6) 0.0314(4) Uani 1 1 d . .
H5_3 H 0.0180 0.5032 0.4565 0.038 Uiso 1 1 calc R U
C6_3 C 0.02411(11) 0.43293(8) 0.41002(6) 0.0300(4) Uani 1 1 d . .
H6_3 H 0.0823 0.4342 0.4060 0.036 Uiso 1 1 calc R U
C7_3 C 0.01973(18) 0.34642(11) 0.35176(10) 0.0699(8) Uani 1 1 d . .
H7A_3 H -0.0134 0.3100 0.3499 0.105 Uiso 1 1 calc R U
H7B_3 H 0.0748 0.3368 0.3643 0.105 Uiso 1 1 calc R U
H7C_3 H 0.0246 0.3640 0.3191 0.105 Uiso 1 1 calc R U

loop_
_atom_site_aniso_label
_atom_site_aniso_U_11
_atom_site_aniso_U_22
_atom_site_aniso_U_33
_atom_site_aniso_U_23
_atom_site_aniso_U_13
_atom_site_aniso_U_12
Cr1 0.00960(12) 0.01102(12) 0.01149(12) 0.00002(8) 0.00094(8) -0.00078(8)
B1 0.0089(7) 0.0109(7) 0.0144(7) -0.0003(6) 0.0010(5) -0.0006(6)
O1 0.0196(6) 0.0461(7) 0.0278(6) 0.0130(5) -0.0020(5) 0.0103(5)
C1 0.0131(7) 0.0249(8) 0.0176(7) 0.0015(6) 0.0034(6) -0.0018(6)
C2 0.0171(7) 0.0206(8) 0.0207(8) 0.0015(6) -0.0001(6) -0.0015(6)
O2 0.0280(6) 0.0514(8) 0.0283(7) 0.0022(6) 0.0162(5) -0.0024(6)
B2 0.0113(7) 0.0121(7) 0.0135(7) 0.0005(6) -0.0004(6) 0.0004(6)
O3 0.0346(7) 0.0279(6) 0.0384(7) -0.0115(5) 0.0046(5) -0.0172(5)
C3 0.0172(7) 0.0215(8) 0.0205(8) -0.0014(6) 0.0033(6) -0.0024(6)
C4 0.0106(6) 0.0132(6) 0.0122(7) -0.0026(5) 0.0010(5) -0.0005(5)
C5 0.0125(6) 0.0146(7) 0.0111(7) 0.0021(5) -0.0007(5) -0.0002(5)
C6 0.0092(6) 0.0137(7) 0.0115(7) 0.0015(5) 0.0011(5) -0.0005(5)
C7 0.0094(6) 0.0130(6) 0.0123(7) -0.0021(5) 0.0014(5) 0.0007(5)
C1_1 0.0081(6) 0.0124(6) 0.0121(6) -0.0012(5) -0.0007(5) -0.0009(5)
N1_1 0.0110(5) 0.0093(5) 0.0135(6) -0.0007(4) 0.0013(4) 0.0017(4)
C2_1 0.0163(7) 0.0115(6) 0.0144(7) -0.0009(5) 0.0046(5) 0.0027(5)
C3_1 0.0255(8) 0.0157(7) 0.0143(7) -0.0027(5) 0.0025(6) 0.0007(6)
C4_1 0.0184(7) 0.0165(7) 0.0206(7) 0.0010(6) 0.0086(6) 0.0037(6)
C5_1 0.0187(7) 0.0130(7) 0.0191(7) -0.0002(6) 0.0060(6) 0.0048(6)
C6_1 0.0191(7) 0.0088(6) 0.0180(7) 0.0005(5) 0.0042(6) 0.0041(5)
C7_1 0.0253(8) 0.0114(7) 0.0257(8) 0.0003(6) 0.0065(6) -0.0006(6)
C8_1 0.0296(8) 0.0156(7) 0.0201(8) 0.0033(6) 0.0015(6) 0.0093(6)
C9_1 0.0133(6) 0.0078(6) 0.0130(6) 0.0018(5) 0.0040(5) 0.0005(5)
C10_1 0.0143(7) 0.0095(6) 0.0152(7) 0.0031(5) 0.0006(5) -0.0003(5)
C11_1 0.0145(7) 0.0176(7) 0.0151(7) 0.0012(6) -0.0006(5) -0.0006(6)
C12_1 0.0215(7) 0.0240(8) 0.0206(8) 0.0049(6) -0.0066(6) -0.0012(6)
C13_1 0.0187(7) 0.0208(8) 0.0191(8) 0.0003(6) -0.0030(6) -0.0031(6)
C14_1 0.0191(7) 0.0151(7) 0.0114(7) -0.0002(5) 0.0018(5) -0.0006(6)
C15_1 0.0185(7) 0.0164(7) 0.0162(7) -0.0009(6) 0.0072(6) 0.0009(6)
C16_1 0.0103(6) 0.0164(7) 0.0197(7) 0.0011(6) 0.0018(5) 0.0001(5)
C17_1 0.0137(6) 0.0087(6) 0.0137(7) 0.0019(5) 0.0014(5) -0.0005(5)
C18_1 0.0128(6) 0.0163(7) 0.0141(7) -0.0013(5) 0.0007(5) -0.0015(6)
C19_1 0.0179(7) 0.0241(8) 0.0184(8) 0.0035(6) -0.0029(6) 0.0006(6)
C20_1 0.0198(7) 0.0229(8) 0.0214(8) -0.0027(6) -0.0005(6) -0.0065(6)
N1_2 0.0164(6) 0.0093(5) 0.0127(6) 0.0005(4) -0.0021(4) 0.0010(4)
C2_2 0.0298(8) 0.0115(7) 0.0138(7) 0.0026(5) 0.0012(6) 0.0000(6)
C3_2 0.0353(9) 0.0182(8) 0.0215(8) 0.0037(6) 0.0114(7) -0.0025(7)
C4_2 0.0433(10) 0.0182(7) 0.0144(7) 0.0021(6) -0.0053(7) 0.0047(7)
C5_2 0.0384(9) 0.0118(7) 0.0189(8) 0.0029(6) 0.0021(7) -0.0003(6)
C6_2 0.0277(8) 0.0089(7) 0.0181(7) 0.0022(5) -0.0030(6) 0.0026(6)
C7_2 0.0325(9) 0.0138(7) 0.0279(9) 0.0009(6) -0.0075(7) 0.0083(6)
C8_2 0.0340(9) 0.0115(7) 0.0214(8) -0.0006(6) -0.0027(6) 0.0006(6)
C9_2 0.0152(6) 0.0090(6) 0.0135(7) -0.0014(5) 0.0008(5) 0.0038(5)
C10_2 0.0147(7) 0.0090(6) 0.0148(7) -0.0031(5) -0.0002(5) 0.0033(5)
C11_2 0.0149(7) 0.0185(7) 0.0145(7) -0.0020(6) -0.0012(5) -0.0011(6)
C12_2 0.0156(7) 0.0278(8) 0.0188(7) -0.0010(6) -0.0036(6) 0.0029(6)
C13_2 0.0242(8) 0.0234(8) 0.0207(8) -0.0064(6) -0.0027(6) -0.0049(6)
C14_2 0.0188(7) 0.0176(7) 0.0136(7) -0.0029(5) -0.0004(5) 0.0033(6)
C15_2 0.0189(7) 0.0238(8) 0.0186(8) -0.0005(6) 0.0064(6) 0.0018(6)
C16_2 0.0126(7) 0.0212(7) 0.0251(8) -0.0047(6) 0.0022(6) -0.0001(6)
C17_2 0.0142(7) 0.0124(7) 0.0184(7) -0.0044(5) -0.0018(5) 0.0048(5)
C18_2 0.0155(7) 0.0210(8) 0.0215(8) -0.0063(6) -0.0052(6) 0.0030(6)
C19_2 0.0200(8) 0.0326(9) 0.0366(10) -0.0101(8) -0.0124(7) 0.0100(7)
C20_2 0.0179(7) 0.0240(8) 0.0326(9) -0.0128(7) -0.0023(6) -0.0012(6)
C1_2 0.0135(6) 0.0139(7) 0.0112(6) -0.0003(5) -0.0030(5) -0.0003(5)
C1_3 0.0391(10) 0.0246(8) 0.0317(9) -0.0004(7) 0.0070(8) 0.0030(8)
C2_3 0.0352(10) 0.0346(10) 0.0350(10) -0.0001(8) -0.0075(8) -0.0114(8)
C3_3 0.0222(8) 0.0395(10) 0.0381(10) 0.0123(8) 0.0012(7) 0.0031(8)
C4_3 0.0416(10) 0.0219(8) 0.0346(10) 0.0047(7) 0.0182(8) 0.0052(8)
C5_3 0.0395(10) 0.0272(9) 0.0276(9) -0.0019(7) 0.0069(7) -0.0140(8)
C6_3 0.0226(8) 0.0363(10) 0.0311(9) 0.0040(7) 0.0049(7) -0.0022(7)
C7_3 0.090(2) 0.0448(14) 0.0753(18) -0.0235(13) 0.0298(15) 0.0053(13)

loop_
_atom_type_symbol
_atom_type_description
_atom_type_scat_dispersion_real
_atom_type_scat_dispersion_imag
_atom_type_scat_source
C C 0.0033 0.0016 'International Tables Vol C Tables 4.2.6.8 and 6.1.1.4'
H H 0.0000 0.0000 'International Tables Vol C Tables 4.2.6.8 and 6.1.1.4'
B B 0.0013 0.0007 'International Tables Vol C Tables 4.2.6.8 and 6.1.1.4'
N N 0.0061 0.0033 'International Tables Vol C Tables 4.2.6.8 and 6.1.1.4'
O O 0.0106 0.0060 'International Tables Vol C Tables 4.2.6.8 and 6.1.1.4'
Cr Cr 0.3209 0.6236 'International Tables Vol C Tables 4.2.6.8 and 6.1.1.4'

loop_
_geom_angle_atom_site_label_1
_geom_angle_atom_site_label_2
_geom_angle_atom_site_label_3
_geom_angle
C3 Cr1 C1 90.52(7)
C3 Cr1 C2 86.22(7)
C1 Cr1 C2 90.44(7)
C3 Cr1 C4 152.12(6)
C1 Cr1 C4 116.90(6)
C2 Cr1 C4 88.49(6)
C3 Cr1 C5 115.86(6)
C1 Cr1 C5 153.60(6)
C2 Cr1 C5 90.39(7)
C4 Cr1 C5 36.76(5)
C3 Cr1 C6 120.50(6)
C1 Cr1 C6 87.38(6)
C2 Cr1 C6 153.18(6)
C4 Cr1 C6 68.92(6)
C5 Cr1 C6 80.16(6)
C3 Cr1 C7 94.21(6)
C1 Cr1 C7 112.36(6)
C2 Cr1 C7 157.18(6)
C4 Cr1 C7 80.49(5)
C5 Cr1 C7 68.87(6)
C6 Cr1 C7 35.44(5)
C3 Cr1 B1 159.21(6)
C1 Cr1 B1 86.85(6)
C2 Cr1 B1 114.40(6)
C4 Cr1 B1 39.08(5)
C5 Cr1 B1 68.87(5)
C6 Cr1 B1 38.80(5)
C7 Cr1 B1 67.96(5)
C3 Cr1 B2 89.71(6)
C1 Cr1 B2 150.98(6)
C2 Cr1 B2 118.52(6)
C4 Cr1 B2 68.98(5)
C5 Cr1 B2 39.02(5)
C6 Cr1 B2 67.74(5)
C7 Cr1 B2 38.74(5)
B1 Cr1 B2 82.80(6)
C4 B1 C6 114.55(12)
C4 B1 C1_1 123.16(12)
C6 B1 C1_1 122.05(12)
C4 B1 Cr1 68.25(7)
C6 B1 Cr1 70.02(8)
C1_1 B1 Cr1 126.64(9)
O1 C1 Cr1 178.65(14)
O2 C2 Cr1 179.41(14)
C5 B2 C7 114.75(12)
C5 B2 C1_2 122.50(12)
C7 B2 C1_2 122.65(12)
C5 B2 Cr1 68.36(8)
C7 B2 Cr1 70.05(7)
C1_2 B2 Cr1 128.18(10)
O3 C3 Cr1 175.77(13)
C5 C4 B1 122.46(12)
C5 C4 Cr1 71.95(8)
B1 C4 Cr1 72.67(8)
C5 C4 H3 115.1(9)
B1 C4 H3 122.4(9)
Cr1 C4 H3 125.9(9)
C4 C5 B2 122.49(12)
C4 C5 Cr1 71.29(8)
B2 C5 Cr1 72.62(8)
C4 C5 H2 113.4(9)
B2 C5 H2 123.9(9)
Cr1 C5 H2 125.4(9)
C7 C6 B1 123.25(12)
C7 C6 Cr1 72.52(8)
B1 C6 Cr1 71.18(8)
C7 C6 H4 115.2(10)
B1 C6 H4 121.2(10)
Cr1 C6 H4 125.0(10)
C6 C7 B2 122.50(12)
C6 C7 Cr1 72.03(8)
B2 C7 Cr1 71.21(8)
C6 C7 H1 115.4(9)
B2 C7 H1 121.8(9)
Cr1 C7 H1 125.3(9)
N1_1 C1_1 C2_1 108.93(11)
N1_1 C1_1 B1 125.20(12)
C2_1 C1_1 B1 125.81(11)
C1_1 N1_1 C9_1 123.38(11)
C1_1 N1_1 C6_1 114.95(11)
C9_1 N1_1 C6_1 120.54(10)
C1_1 C2_1 C4_1 114.68(11)
C1_1 C2_1 C5_1 103.13(11)
C4_1 C2_1 C5_1 110.07(12)
C1_1 C2_1 C3_1 108.14(11)
C4_1 C2_1 C3_1 109.51(12)
C5_1 C2_1 C3_1 111.18(12)
C2_1 C3_1 H3A_1 109.5
C2_1 C3_1 H3B_1 109.5
H3A_1 C3_1 H3B_1 109.5
C2_1 C3_1 H3C_1 109.5
H3A_1 C3_1 H3C_1 109.5
H3B_1 C3_1 H3C_1 109.5
C2_1 C4_1 H4A_1 109.5
C2_1 C4_1 H4B_1 109.5
H4A_1 C4_1 H4B_1 109.5
C2_1 C4_1 H4C_1 109.5
H4A_1 C4_1 H4C_1 109.5
H4B_1 C4_1 H4C_1 109.5
C6_1 C5_1 C2_1 107.13(11)
C6_1 C5_1 H5A_1 110.3
C2_1 C5_1 H5A_1 110.3
C6_1 C5_1 H5B_1 110.3
C2_1 C5_1 H5B_1 110.3
H5A_1 C5_1 H5B_1 108.5
C8_1 C6_1 C7_1 108.22(12)
C8_1 C6_1 C5_1 111.42(12)
C7_1 C6_1 C5_1 113.80(12)
C8_1 C6_1 N1_1 112.58(11)
C7_1 C6_1 N1_1 110.37(11)
C5_1 C6_1 N1_1 100.39(10)
C6_1 C7_1 H7A_1 109.5
C6_1 C7_1 H7B_1 109.5
H7A_1 C7_1 H7B_1 109.5
C6_1 C7_1 H7C_1 109.5
H7A_1 C7_1 H7C_1 109.5
H7B_1 C7_1 H7C_1 109.5
C6_1 C8_1 H8A_1 109.5
C6_1 C8_1 H8B_1 109.5
H8A_1 C8_1 H8B_1 109.5
C6_1 C8_1 H8C_1 109.5
H8A_1 C8_1 H8C_1 109.5
H8B_1 C8_1 H8C_1 109.5
C17_1 C9_1 C10_1 121.42(12)
C17_1 C9_1 N1_1 117.57(12)
C10_1 C9_1 N1_1 120.94(12)
C14_1 C10_1 C9_1 117.69(13)
C14_1 C10_1 C11_1 116.88(12)
C9_1 C10_1 C11_1 125.34(12)
C10_1 C11_1 C13_1 111.82(11)
C10_1 C11_1 C12_1 110.27(11)
C13_1 C11_1 C12_1 109.01(12)
C10_1 C11_1 H11_1 108.6
C13_1 C11_1 H11_1 108.6
C12_1 C11_1 H11_1 108.6
C11_1 C12_1 H12A_1 109.5
C11_1 C12_1 H12B_1 109.5
H12A_1 C12_1 H12B_1 109.5
C11_1 C12_1 H12C_1 109.5
H12A_1 C12_1 H12C_1 109.5
H12B_1 C12_1 H12C_1 109.5
C11_1 C13_1 H13A_1 109.5
C11_1 C13_1 H13B_1 109.5
H13A_1 C13_1 H13B_1 109.5
C11_1 C13_1 H13C_1 109.5
H13A_1 C13_1 H13C_1 109.5
H13B_1 C13_1 H13C_1 109.5
C15_1 C14_1 C10_1 121.99(13)
C15_1 C14_1 H14_1 119.0
C10_1 C14_1 H14_1 119.0
C14_1 C15_1 C16_1 118.94(13)
C14_1 C15_1 H15_1 120.5
C16_1 C15_1 H15_1 120.5
C15_1 C16_1 C17_1 122.37(13)
C15_1 C16_1 H16_1 118.8
C17_1 C16_1 H16_1 118.8
C16_1 C17_1 C9_1 117.54(13)
C16_1 C17_1 C18_1 117.23(12)
C9_1 C17_1 C18_1 125.16(12)
C17_1 C18_1 C19_1 110.39(11)
C17_1 C18_1 C20_1 112.39(11)
C19_1 C18_1 C20_1 109.33(12)
C17_1 C18_1 H18_1 108.2
C19_1 C18_1 H18_1 108.2
C20_1 C18_1 H18_1 108.2
C18_1 C19_1 H19A_1 109.5
C18_1 C19_1 H19B_1 109.5
H19A_1 C19_1 H19B_1 109.5
C18_1 C19_1 H19C_1 109.5
H19A_1 C19_1 H19C_1 109.5
H19B_1 C19_1 H19C_1 109.5
C18_1 C20_1 H20A_1 109.5
C18_1 C20_1 H20B_1 109.5
H20A_1 C20_1 H20B_1 109.5
C18_1 C20_1 H20C_1 109.5
H20A_1 C20_1 H20C_1 109.5
H20B_1 C20_1 H20C_1 109.5
C1_2 N1_2 C9_2 124.66(11)
C1_2 N1_2 C6_2 115.41(11)
C9_2 N1_2 C6_2 119.19(11)
C1_2 C2_2 C3_2 113.59(12)
C1_2 C2_2 C5_2 103.46(11)
C3_2 C2_2 C5_2 109.55(13)
C1_2 C2_2 C4_2 109.06(12)
C3_2 C2_2 C4_2 109.97(13)
C5_2 C2_2 C4_2 111.08(12)
C2_2 C3_2 H3A_2 109.5
C2_2 C3_2 H3B_2 109.5
H3A_2 C3_2 H3B_2 109.5
C2_2 C3_2 H3C_2 109.5
H3A_2 C3_2 H3C_2 109.5
H3B_2 C3_2 H3C_2 109.5
C2_2 C4_2 H4A_2 109.5
C2_2 C4_2 H4B_2 109.5
H4A_2 C4_2 H4B_2 109.5
C2_2 C4_2 H4C_2 109.5
H4A_2 C4_2 H4C_2 109.5
H4B_2 C4_2 H4C_2 109.5
C6_2 C5_2 C2_2 107.43(12)
C6_2 C5_2 H5A_2 110.2
C2_2 C5_2 H5A_2 110.2
C6_2 C5_2 H5B_2 110.2
C2_2 C5_2 H5B_2 110.2
H5A_2 C5_2 H5B_2 108.5
C8_2 C6_2 C5_2 111.94(13)
C8_2 C6_2 C7_2 108.39(12)
C5_2 C6_2 C7_2 114.25(13)
C8_2 C6_2 N1_2 111.62(11)
C5_2 C6_2 N1_2 100.53(11)
C7_2 C6_2 N1_2 110.00(12)
C6_2 C7_2 H7A_2 109.5
C6_2 C7_2 H7B_2 109.5
H7A_2 C7_2 H7B_2 109.5
C6_2 C7_2 H7C_2 109.5
H7A_2 C7_2 H7C_2 109.5
H7B_2 C7_2 H7C_2 109.5
C6_2 C8_2 H8A_2 109.5
C6_2 C8_2 H8B_2 109.5
H8A_2 C8_2 H8B_2 109.5
C6_2 C8_2 H8C_2 109.5
H8A_2 C8_2 H8C_2 109.5
H8B_2 C8_2 H8C_2 109.5
C17_2 C9_2 C10_2 121.51(12)
C17_2 C9_2 N1_2 118.01(12)
C10_2 C9_2 N1_2 120.47(12)
C14_2 C10_2 C9_2 117.57(13)
C14_2 C10_2 C11_2 116.76(12)
C9_2 C10_2 C11_2 125.46(12)
C10_2 C11_2 C12_2 111.16(12)
C10_2 C11_2 C13_2 111.41(12)
C12_2 C11_2 C13_2 108.07(12)
C10_2 C11_2 H11_2 108.7
C12_2 C11_2 H11_2 108.7
C13_2 C11_2 H11_2 108.7
C11_2 C12_2 H12A_2 109.5
C11_2 C12_2 H12B_2 109.5
H12A_2 C12_2 H12B_2 109.5
C11_2 C12_2 H12C_2 109.5
H12A_2 C12_2 H12C_2 109.5
H12B_2 C12_2 H12C_2 109.5
C11_2 C13_2 H13A_2 109.5
C11_2 C13_2 H13B_2 109.5
H13A_2 C13_2 H13B_2 109.5
C11_2 C13_2 H13C_2 109.5
H13A_2 C13_2 H13C_2 109.5
H13B_2 C13_2 H13C_2 109.5
C15_2 C14_2 C10_2 121.86(13)
C15_2 C14_2 H14_2 119.1
C10_2 C14_2 H14_2 119.1
C16_2 C15_2 C14_2 119.43(14)
C16_2 C15_2 H15_2 120.3
C14_2 C15_2 H15_2 120.3
C15_2 C16_2 C17_2 121.67(14)
C15_2 C16_2 H16_2 119.2
C17_2 C16_2 H16_2 119.2
C16_2 C17_2 C9_2 117.89(13)
C16_2 C17_2 C18_2 117.43(13)
C9_2 C17_2 C18_2 124.64(13)
C17_2 C18_2 C20_2 110.51(12)
C17_2 C18_2 C19_2 111.33(12)
C20_2 C18_2 C19_2 109.95(13)
C17_2 C18_2 H18_2 108.3
C20_2 C18_2 H18_2 108.3
C19_2 C18_2 H18_2 108.3
C18_2 C19_2 H19A_2 109.5
C18_2 C19_2 H19B_2 109.5
H19A_2 C19_2 H19B_2 109.5
C18_2 C19_2 H19C_2 109.5
H19A_2 C19_2 H19C_2 109.5
H19B_2 C19_2 H19C_2 109.5
C18_2 C20_2 H20A_2 109.5
C18_2 C20_2 H20B_2 109.5
H20A_2 C20_2 H20B_2 109.5
C18_2 C20_2 H20C_2 109.5
H20A_2 C20_2 H20C_2 109.5
H20B_2 C20_2 H20C_2 109.5
N1_2 C1_2 C2_2 108.88(12)
N1_2 C1_2 B2 125.53(12)
C2_2 C1_2 B2 125.54(12)
C6_3 C1_3 C2_3 118.19(17)
C6_3 C1_3 C7_3 120.78(19)
C2_3 C1_3 C7_3 121.03(19)
C3_3 C2_3 C1_3 121.28(17)
C3_3 C2_3 H2_3 119.4
C1_3 C2_3 H2_3 119.4
C4_3 C3_3 C2_3 120.02(16)
C4_3 C3_3 H3_3 120.0
C2_3 C3_3 H3_3 120.0
C3_3 C4_3 C5_3 119.28(16)
C3_3 C4_3 H4_3 120.4
C5_3 C4_3 H4_3 120.4
C6_3 C5_3 C4_3 120.59(17)
C6_3 C5_3 H5_3 119.7
C4_3 C5_3 H5_3 119.7
C5_3 C6_3 C1_3 120.62(16)
C5_3 C6_3 H6_3 119.7
C1_3 C6_3 H6_3 119.7
C1_3 C7_3 H7A_3 109.5
C1_3 C7_3 H7B_3 109.5
H7A_3 C7_3 H7B_3 109.5
C1_3 C7_3 H7C_3 109.5
H7A_3 C7_3 H7C_3 109.5
H7B_3 C7_3 H7C_3 109.5

loop_
_geom_bond_atom_site_label_1
_geom_bond_atom_site_label_2
_geom_bond_distance
Cr1 C3 1.8252(15)
Cr1 C1 1.8275(16)
Cr1 C2 1.8286(16)
Cr1 C4 2.2448(14)
Cr1 C5 2.2534(15)
Cr1 C6 2.2909(14)
Cr1 C7 2.2972(15)
Cr1 B1 2.3073(16)
Cr1 B2 2.3136(16)
B1 C4 1.524(2)
B1 C6 1.527(2)
B1 C1_1 1.581(2)
O1 C1 1.1692(19)
C2 O2 1.1669(19)
B2 C5 1.526(2)
B2 C7 1.529(2)
B2 C1_2 1.587(2)
O3 C3 1.1729(19)
C4 C5 1.4183(19)
C4 H3 0.970(16)
C5 H2 0.960(16)
C6 C7 1.3966(19)
C6 H4 0.931(16)
C7 H1 0.976(16)
C1_1 N1_1 1.3234(18)
C1_1 C2_1 1.5324(18)
N1_1 C9_1 1.4680(17)
N1_1 C6_1 1.5320(17)
C2_1 C4_1 1.5347(19)
C2_1 C5_1 1.5375(19)
C2_1 C3_1 1.546(2)
C3_1 H3A_1 0.9800
C3_1 H3B_1 0.9800
C3_1 H3C_1 0.9800
C4_1 H4A_1 0.9800
C4_1 H4B_1 0.9800
C4_1 H4C_1 0.9800
C5_1 C6_1 1.530(2)
C5_1 H5A_1 0.9900
C5_1 H5B_1 0.9900
C6_1 C8_1 1.519(2)
C6_1 C7_1 1.528(2)
C7_1 H7A_1 0.9800
C7_1 H7B_1 0.9800
C7_1 H7C_1 0.9800
C8_1 H8A_1 0.9800
C8_1 H8B_1 0.9800
C8_1 H8C_1 0.9800
C9_1 C17_1 1.4107(19)
C9_1 C10_1 1.413(2)
C10_1 C14_1 1.398(2)
C10_1 C11_1 1.525(2)
C11_1 C13_1 1.540(2)
C11_1 C12_1 1.546(2)
C11_1 H11_1 1.0000
C12_1 H12A_1 0.9800
C12_1 H12B_1 0.9800
C12_1 H12C_1 0.9800
C13_1 H13A_1 0.9800
C13_1 H13B_1 0.9800
C13_1 H13C_1 0.9800
C14_1 C15_1 1.380(2)
C14_1 H14_1 0.9500
C15_1 C16_1 1.385(2)
C15_1 H15_1 0.9500
C16_1 C17_1 1.3923(19)
C16_1 H16_1 0.9500
C17_1 C18_1 1.527(2)
C18_1 C19_1 1.534(2)
C18_1 C20_1 1.537(2)
C18_1 H18_1 1.0000
C19_1 H19A_1 0.9800
C19_1 H19B_1 0.9800
C19_1 H19C_1 0.9800
C20_1 H20A_1 0.9800
C20_1 H20B_1 0.9800
C20_1 H20C_1 0.9800
N1_2 C1_2 1.3198(18)
N1_2 C9_2 1.4658(18)
N1_2 C6_2 1.5309(17)
C2_2 C1_2 1.531(2)
C2_2 C3_2 1.534(2)
C2_2 C5_2 1.542(2)
C2_2 C4_2 1.549(2)
C3_2 H3A_2 0.9800
C3_2 H3B_2 0.9800
C3_2 H3C_2 0.9800
C4_2 H4A_2 0.9800
C4_2 H4B_2 0.9800
C4_2 H4C_2 0.9800
C5_2 C6_2 1.526(2)
C5_2 H5A_2 0.9900
C5_2 H5B_2 0.9900
C6_2 C8_2 1.524(2)
C6_2 C7_2 1.529(2)
C7_2 H7A_2 0.9800
C7_2 H7B_2 0.9800
C7_2 H7C_2 0.9800
C8_2 H8A_2 0.9800
C8_2 H8B_2 0.9800
C8_2 H8C_2 0.9800
C9_2 C17_2 1.408(2)
C9_2 C10_2 1.4107(19)
C10_2 C14_2 1.396(2)
C10_2 C11_2 1.5276(19)
C11_2 C12_2 1.538(2)
C11_2 C13_2 1.540(2)
C11_2 H11_2 1.0000
C12_2 H12A_2 0.9800
C12_2 H12B_2 0.9800
C12_2 H12C_2 0.9800
C13_2 H13A_2 0.9800
C13_2 H13B_2 0.9800
C13_2 H13C_2 0.9800
C14_2 C15_2 1.383(2)
C14_2 H14_2 0.9500
C15_2 C16_2 1.381(2)
C15_2 H15_2 0.9500
C16_2 C17_2 1.395(2)
C16_2 H16_2 0.9500
C17_2 C18_2 1.527(2)
C18_2 C20_2 1.532(2)
C18_2 C19_2 1.540(2)
C18_2 H18_2 1.0000
C19_2 H19A_2 0.9800
C19_2 H19B_2 0.9800
C19_2 H19C_2 0.9800
C20_2 H20A_2 0.9800
C20_2 H20B_2 0.9800
C20_2 H20C_2 0.9800
C1_3 C6_3 1.383(3)
C1_3 C2_3 1.386(3)
C1_3 C7_3 1.507(3)
C2_3 C3_3 1.381(3)
C2_3 H2_3 0.9500
C3_3 C4_3 1.375(3)
C3_3 H3_3 0.9500
C4_3 C5_3 1.381(3)
C4_3 H4_3 0.9500
C5_3 C6_3 1.381(3)
C5_3 H5_3 0.9500
C6_3 H6_3 0.9500
C7_3 H7A_3 0.9800
C7_3 H7B_3 0.9800
C7_3 H7C_3 0.9800

loop_
_geom_torsion_atom_site_label_1
_geom_torsion_atom_site_label_2
_geom_torsion_atom_site_label_3
_geom_torsion_atom_site_label_4
_geom_torsion
C6 B1 C4 C5 0.26(19)
C1_1 B1 C4 C5 174.78(12)
Cr1 B1 C4 C5 54.33(12)
C6 B1 C4 Cr1 -54.07(10)
C1_1 B1 C4 Cr1 120.45(13)
B1 C4 C5 B2 -0.8(2)
Cr1 C4 C5 B2 53.88(12)
B1 C4 C5 Cr1 -54.66(12)
C7 B2 C5 C4 0.77(19)
C1_2 B2 C5 C4 -175.68(12)
Cr1 B2 C5 C4 -53.29(12)
C7 B2 C5 Cr1 54.05(10)
C1_2 B2 C5 Cr1 -122.39(13)
C4 B1 C6 C7 0.23(19)
C1_1 B1 C6 C7 -174.36(12)
Cr1 B1 C6 C7 -52.92(12)
C4 B1 C6 Cr1 53.15(10)
C1_1 B1 C6 Cr1 -121.44(13)
B1 C6 C7 B2 -0.2(2)
Cr1 C6 C7 B2 -52.55(12)
B1 C6 C7 Cr1 52.34(12)
C5 B2 C7 C6 -0.28(19)
C1_2 B2 C7 C6 176.16(12)
Cr1 B2 C7 C6 52.91(12)
C5 B2 C7 Cr1 -53.19(10)
C1_2 B2 C7 Cr1 123.25(13)
C4 B1 C1_1 N1_1 160.86(13)
C6 B1 C1_1 N1_1 -25.0(2)
Cr1 B1 C1_1 N1_1 -112.91(14)
C4 B1 C1_1 C2_1 -16.1(2)
C6 B1 C1_1 C2_1 158.00(13)
Cr1 B1 C1_1 C2_1 70.11(17)
C2_1 C1_1 N1_1 C9_1 166.37(11)
B1 C1_1 N1_1 C9_1 -11.0(2)
C2_1 C1_1 N1_1 C6_1 -1.50(15)
B1 C1_1 N1_1 C6_1 -178.91(12)
N1_1 C1_1 C2_1 C4_1 134.91(12)
B1 C1_1 C2_1 C4_1 -47.69(18)
N1_1 C1_1 C2_1 C5_1 15.25(14)
B1 C1_1 C2_1 C5_1 -167.36(12)
N1_1 C1_1 C2_1 C3_1 -102.59(13)
B1 C1_1 C2_1 C3_1 74.81(16)
C1_1 C2_1 C5_1 C6_1 -23.09(14)
C4_1 C2_1 C5_1 C6_1 -145.89(12)
C3_1 C2_1 C5_1 C6_1 92.58(14)
C2_1 C5_1 C6_1 C8_1 140.99(12)
C2_1 C5_1 C6_1 C7_1 -96.31(14)
C2_1 C5_1 C6_1 N1_1 21.57(14)
C1_1 N1_1 C6_1 C8_1 -131.43(13)
C9_1 N1_1 C6_1 C8_1 60.32(16)
C1_1 N1_1 C6_1 C7_1 107.53(13)
C9_1 N1_1 C6_1 C7_1 -60.71(16)
C1_1 N1_1 C6_1 C5_1 -12.85(15)
C9_1 N1_1 C6_1 C5_1 178.90(11)
C1_1 N1_1 C9_1 C17_1 -70.17(17)
C6_1 N1_1 C9_1 C17_1 97.05(14)
C1_1 N1_1 C9_1 C10_1 106.71(15)
C6_1 N1_1 C9_1 C10_1 -86.08(15)
C17_1 C9_1 C10_1 C14_1 -2.57(19)
N1_1 C9_1 C10_1 C14_1 -179.33(12)
C17_1 C9_1 C10_1 C11_1 173.99(12)
N1_1 C9_1 C10_1 C11_1 -2.8(2)
C14_1 C10_1 C11_1 C13_1 58.67(16)
C9_1 C10_1 C11_1 C13_1 -117.91(15)
C14_1 C10_1 C11_1 C12_1 -62.78(16)
C9_1 C10_1 C11_1 C12_1 120.63(15)
C9_1 C10_1 C14_1 C15_1 1.9(2)
C11_1 C10_1 C14_1 C15_1 -174.91(13)
C10_1 C14_1 C15_1 C16_1 -0.1(2)
C14_1 C15_1 C16_1 C17_1 -1.3(2)
C15_1 C16_1 C17_1 C9_1 0.7(2)
C15_1 C16_1 C17_1 C18_1 177.77(13)
C10_1 C9_1 C17_1 C16_1 1.31(19)
N1_1 C9_1 C17_1 C16_1 178.17(11)
C10_1 C9_1 C17_1 C18_1 -175.54(12)
N1_1 C9_1 C17_1 C18_1 1.32(19)
C16_1 C17_1 C18_1 C19_1 -59.72(16)
C9_1 C17_1 C18_1 C19_1 117.13(14)
C16_1 C17_1 C18_1 C20_1 62.63(16)
C9_1 C17_1 C18_1 C20_1 -120.52(14)
C1_2 C2_2 C5_2 C6_2 20.29(16)
C3_2 C2_2 C5_2 C6_2 141.73(13)
C4_2 C2_2 C5_2 C6_2 -96.59(15)
C2_2 C5_2 C6_2 C8_2 -138.02(13)
C2_2 C5_2 C6_2 C7_2 98.31(15)
C2_2 C5_2 C6_2 N1_2 -19.41(15)
C1_2 N1_2 C6_2 C8_2 131.14(13)
C9_2 N1_2 C6_2 C8_2 -58.20(17)
C1_2 N1_2 C6_2 C5_2 12.30(15)
C9_2 N1_2 C6_2 C5_2 -177.04(12)
C1_2 N1_2 C6_2 C7_2 -108.51(14)
C9_2 N1_2 C6_2 C7_2 62.15(16)
C1_2 N1_2 C9_2 C17_2 75.46(17)
C6_2 N1_2 C9_2 C17_2 -94.27(15)
C1_2 N1_2 C9_2 C10_2 -103.04(16)
C6_2 N1_2 C9_2 C10_2 87.23(15)
C17_2 C9_2 C10_2 C14_2 2.98(19)
N1_2 C9_2 C10_2 C14_2 -178.57(12)
C17_2 C9_2 C10_2 C11_2 -171.63(12)
N1_2 C9_2 C10_2 C11_2 6.8(2)
C14_2 C10_2 C11_2 C12_2 -60.03(16)
C9_2 C10_2 C11_2 C12_2 114.63(15)
C14_2 C10_2 C11_2 C13_2 60.57(16)
C9_2 C10_2 C11_2 C13_2 -124.77(14)
C9_2 C10_2 C14_2 C15_2 -2.1(2)
C11_2 C10_2 C14_2 C15_2 172.99(13)
C10_2 C14_2 C15_2 C16_2 -0.1(2)
C14_2 C15_2 C16_2 C17_2 1.6(2)
C15_2 C16_2 C17_2 C9_2 -0.7(2)
C15_2 C16_2 C17_2 C18_2 -178.61(13)
C10_2 C9_2 C17_2 C16_2 -1.6(2)
N1_2 C9_2 C17_2 C16_2 179.89(12)
C10_2 C9_2 C17_2 C18_2 176.12(12)
N1_2 C9_2 C17_2 C18_2 -2.36(19)
C16_2 C17_2 C18_2 C20_2 65.99(17)
C9_2 C17_2 C18_2 C20_2 -111.77(16)
C16_2 C17_2 C18_2 C19_2 -56.51(18)
C9_2 C17_2 C18_2 C19_2 125.73(15)
C9_2 N1_2 C1_2 C2_2 -169.78(12)
C6_2 N1_2 C1_2 C2_2 0.30(16)
C9_2 N1_2 C1_2 B2 7.6(2)
C6_2 N1_2 C1_2 B2 177.69(12)
C3_2 C2_2 C1_2 N1_2 -131.44(13)
C5_2 C2_2 C1_2 N1_2 -12.76(15)
C4_2 C2_2 C1_2 N1_2 105.54(13)
C3_2 C2_2 C1_2 B2 51.17(18)
C5_2 C2_2 C1_2 B2 169.85(13)
C4_2 C2_2 C1_2 B2 -71.86(17)
C5 B2 C1_2 N1_2 -164.98(13)
C7 B2 C1_2 N1_2 18.9(2)
Cr1 B2 C1_2 N1_2 108.19(15)
C5 B2 C1_2 C2_2 12.0(2)
C7 B2 C1_2 C2_2 -164.18(13)
Cr1 B2 C1_2 C2_2 -74.85(17)
C6_3 C1_3 C2_3 C3_3 -0.2(3)
C7_3 C1_3 C2_3 C3_3 -179.4(2)
C1_3 C2_3 C3_3 C4_3 0.4(3)
C2_3 C3_3 C4_3 C5_3 0.1(3)
C3_3 C4_3 C5_3 C6_3 -0.7(3)
C4_3 C5_3 C6_3 C1_3 0.9(3)
C2_3 C1_3 C6_3 C5_3 -0.4(3)
C7_3 C1_3 C6_3 C5_3 178.8(2)
